data_1504238
loop_
_publ_author_name
'Kise, Naoki'
'Isemoto, Shinsaku'
'Sakurai, Toshihiko'

_publ_section_title
;
 Electroreductive coupling of phthalimides with alpha,beta-unsaturated
 esters: unusual rearrangement of resulting silyl ketene acetals.
;
_journal_issue 21
_journal_name_full 'Organic letters'
_journal_page_first 4902
_journal_page_last 4905
_journal_paper_doi 10.1021/ol902016a
_journal_volume 11
_journal_year 2009
_chemical_formula_moiety 'C14 H11 N O3'
_chemical_formula_sum 'C14 H11 N O3'
_chemical_formula_weight 241.24
_chemical_melting_point 451.5(5)
_chemical_name_systematic
; 
methyl 5-hydroxy-1H-benzo[g]indole-4-carboxylate 
;
_space_group_IT_number 2
_symmetry_cell_setting triclinic
_symmetry_space_group_name_Hall '-P 1'
_symmetry_space_group_name_H-M 'P -1'
_atom_sites_solution_hydrogens geom
_atom_sites_solution_primary direct
_atom_sites_solution_secondary difmap
_audit_creation_method SHELXL-97
_cell_angle_alpha 99.10(4)
_cell_angle_beta 101.15(3)
_cell_angle_gamma 92.16(4)
_cell_formula_units_Z 4
_cell_length_a 7.700(3)
_cell_length_b 8.873(4)
_cell_length_c 16.958(6)
_cell_measurement_temperature 298(2)
_cell_volume 1119.6(8)
_computing_cell_refinement PROCESS-AUTO
_computing_data_collection PROCESS-AUTO
_computing_data_reduction PROCESS-AUTO
_computing_publication_material yadokari-XG
_computing_structure_refinement 'SHELXL-97 (Sheldrick, 1997)'
_computing_structure_solution 'SHELXS-97 (Sheldrick, 1990)'
_diffrn_ambient_temperature 298(2)
_diffrn_detector_area_resol_mean 10.00
_diffrn_measured_fraction_theta_full 0.991
_diffrn_measured_fraction_theta_max 0.991
_diffrn_measurement_device_type 'Rigaku RAXIS-RAPID'
_diffrn_measurement_method \w
_diffrn_radiation_monochromator graphite
_diffrn_radiation_source 'fine-focus sealed tube'
_diffrn_radiation_type MoK\a
_diffrn_radiation_wavelength 0.71075
_diffrn_reflns_av_R_equivalents 0.0194
_diffrn_reflns_av_sigmaI/netI 0.0205
_diffrn_reflns_limit_h_max 8
_diffrn_reflns_limit_h_min -9
_diffrn_reflns_limit_k_max 11
_diffrn_reflns_limit_k_min -11
_diffrn_reflns_limit_l_max 21
_diffrn_reflns_limit_l_min -21
_diffrn_reflns_number 10582
_diffrn_reflns_theta_full 27.28
_diffrn_reflns_theta_max 27.28
_diffrn_reflns_theta_min 3.11
_exptl_absorpt_coefficient_mu 0.102
_exptl_absorpt_correction_T_max 0.9849
_exptl_absorpt_correction_T_min 0.9604
_exptl_absorpt_correction_type multi-scan
_exptl_absorpt_process_details
;
    Higashi, T. (1995). Program for Absorption Correction.
    Rigaku Corporation, Tokyo, Japan.
;
_exptl_crystal_colour colorless
_exptl_crystal_density_diffrn 1.431
_exptl_crystal_density_method 'not measured'
_exptl_crystal_description block
_exptl_crystal_F_000 504
_exptl_crystal_size_max 0.40
_exptl_crystal_size_mid 0.40
_exptl_crystal_size_min 0.15
_refine_diff_density_max 0.184
_refine_diff_density_min -0.224
_refine_diff_density_rms 0.040
_refine_ls_extinction_method none
_refine_ls_goodness_of_fit_ref 1.051
_refine_ls_hydrogen_treatment refall
_refine_ls_matrix_type full
_refine_ls_number_parameters 329
_refine_ls_number_reflns 4988
_refine_ls_number_restraints 0
_refine_ls_restrained_S_all 1.051
_refine_ls_R_factor_all 0.0618
_refine_ls_R_factor_gt 0.0441
_refine_ls_shift/su_max 0.000
_refine_ls_shift/su_mean 0.000
_refine_ls_structure_factor_coef Fsqd
_refine_ls_weighting_details 'calc w=1/[\s^2^(Fo^2^)+(0.0608P)^2^+0.1835P] where P=(Fo^2^+2Fc^2^)/3'
_refine_ls_weighting_scheme calc
_refine_ls_wR_factor_gt 0.1122
_refine_ls_wR_factor_ref 0.1215
_reflns_number_gt 3778
_reflns_number_total 4988
_reflns_threshold_expression >2sigma(I)
_cod_data_source_file ol902016a_si_004.cif
_cod_data_source_block nk081127
_cod_depositor_comments
;
The following automatic conversions were performed:

'_chemical_melting_point' value '451-452' was changed to '451.5(5)' -
the average value was taken and precision was estimated.

Automatic conversion script
Id: cif_fix_values 1715 2011-07-08 13:25:40Z adriana 
;
_cod_original_cell_volume 1119.6(7)
_cod_database_code 1504238

loop_
_symmetry_equiv_pos_as_xyz
'x, y, z'
'-x, -y, -z'

loop_
_atom_site_label
_atom_site_type_symbol
_atom_site_fract_x
_atom_site_fract_y
_atom_site_fract_z
_atom_site_U_iso_or_equiv
_atom_site_adp_type
_atom_site_occupancy
_atom_site_symmetry_multiplicity
_atom_site_calc_flag
_atom_site_refinement_flags
N1 N 0.37074(19) 0.93670(13) 0.58439(8) 0.0535(3) Uani 1 1 d .
H1 H 0.3506 1.0263 0.5730 0.064 Uiso 1 1 calc R
C1 C 0.29441(19) 0.80040(15) 0.53805(9) 0.0405(3) Uani 1 1 d .
C2 C 0.17302(19) 0.77583(15) 0.46225(8) 0.0391(3) Uani 1 1 d .
C3 C 0.1027(2) 0.89442(17) 0.42166(9) 0.0472(4) Uani 1 1 d .
H2 H 0.1333 0.9960 0.4458 0.057 Uiso 1 1 calc R
C4 C -0.0100(2) 0.86114(19) 0.34714(10) 0.0523(4) Uani 1 1 d .
H3 H -0.0552 0.9403 0.3212 0.063 Uiso 1 1 calc R
C5 C -0.0578(2) 0.7088(2) 0.30953(10) 0.0530(4) Uani 1 1 d .
H4 H -0.1324 0.6873 0.2584 0.064 Uiso 1 1 calc R
C6 C 0.0055(2) 0.59156(18) 0.34823(9) 0.0471(3) Uani 1 1 d .
H5 H -0.0285 0.4908 0.3234 0.056 Uiso 1 1 calc R
C7 C 0.12119(18) 0.62158(16) 0.42491(8) 0.0389(3) Uani 1 1 d .
C8 C 0.19089(19) 0.49843(15) 0.46516(8) 0.0393(3) Uani 1 1 d .
O1 O 0.13305(16) 0.35644(11) 0.42403(7) 0.0529(3) Uani 1 1 d .
H6 H 0.1806 0.2925 0.4494 0.079 Uiso 1 1 calc R
C9 C 0.30781(18) 0.52532(14) 0.53970(8) 0.0375(3) Uani 1 1 d .
C10 C 0.37191(19) 0.39389(15) 0.57679(9) 0.0398(3) Uani 1 1 d .
O2 O 0.33167(16) 0.25954(11) 0.54534(7) 0.0510(3) Uani 1 1 d .
O3 O 0.47973(14) 0.43358(11) 0.64949(6) 0.0473(3) Uani 1 1 d .
C11 C 0.5477(2) 0.31082(17) 0.69033(10) 0.0520(4) Uani 1 1 d .
H7 H 0.4506 0.2495 0.6996 0.078 Uiso 1 1 calc R
H8 H 0.6238 0.3528 0.7416 0.078 Uiso 1 1 calc R
H9 H 0.6139 0.2484 0.6569 0.078 Uiso 1 1 calc R
C12 C 0.36258(18) 0.68159(15) 0.57765(9) 0.0388(3) Uani 1 1 d .
C13 C 0.4829(2) 0.75191(17) 0.65018(10) 0.0510(4) Uani 1 1 d .
H10 H 0.5482 0.7022 0.6892 0.061 Uiso 1 1 calc R
C14 C 0.4838(3) 0.90573(18) 0.65146(11) 0.0611(5) Uani 1 1 d .
H11 H 0.5517 0.9790 0.6921 0.073 Uiso 1 1 calc R
N2 N 0.29764(17) -0.02601(13) -0.05759(7) 0.0436(3) Uani 1 1 d .
H12 H 0.2886 -0.1170 -0.0466 0.052 Uiso 1 1 calc R
C15 C 0.25871(18) 0.10475(14) -0.01123(8) 0.0374(3) Uani 1 1 d .
C16 C 0.20088(18) 0.12040(15) 0.06393(8) 0.0380(3) Uani 1 1 d .
C17 C 0.1714(2) -0.00336(17) 0.10409(9) 0.0464(3) Uani 1 1 d .
H13 H 0.1873 -0.1024 0.0803 0.056 Uiso 1 1 calc R
C18 C 0.1197(2) 0.0212(2) 0.17739(10) 0.0539(4) Uani 1 1 d .
H14 H 0.1003 -0.0614 0.2030 0.065 Uiso 1 1 calc R
C19 C 0.0956(2) 0.1694(2) 0.21435(10) 0.0548(4) Uani 1 1 d .
H15 H 0.0615 0.1849 0.2646 0.066 Uiso 1 1 calc R
C20 C 0.1221(2) 0.29172(18) 0.17694(9) 0.0481(4) Uani 1 1 d .
H16 H 0.1058 0.3898 0.2020 0.058 Uiso 1 1 calc R
C21 C 0.17388(18) 0.27059(15) 0.10067(8) 0.0392(3) Uani 1 1 d .
C22 C 0.20223(19) 0.39824(15) 0.06067(9) 0.0403(3) Uani 1 1 d .
O4 O 0.17116(17) 0.53618(12) 0.10070(7) 0.0559(3) Uani 1 1 d .
H17 H 0.1878 0.6027 0.0740 0.084 Uiso 1 1 calc R
C23 C 0.25826(17) 0.38023(14) -0.01302(8) 0.0368(3) Uani 1 1 d .
C24 C 0.28011(18) 0.51538(15) -0.05071(9) 0.0392(3) Uani 1 1 d .
O5 O 0.25661(15) 0.64665(11) -0.02049(7) 0.0508(3) Uani 1 1 d .
O6 O 0.32909(15) 0.48444(10) -0.12234(6) 0.0473(3) Uani 1 1 d .
C25 C 0.3551(2) 0.61325(17) -0.16246(10) 0.0513(4) Uani 1 1 d .
H18 H 0.2464 0.6631 -0.1726 0.077 Uiso 1 1 calc R
H19 H 0.3898 0.5779 -0.2133 0.077 Uiso 1 1 calc R
H20 H 0.4463 0.6843 -0.1282 0.077 Uiso 1 1 calc R
C26 C 0.29010(17) 0.22838(14) -0.04990(8) 0.0364(3) Uani 1 1 d .
C27 C 0.3508(2) 0.16650(16) -0.12158(9) 0.0436(3) Uani 1 1 d .
H21 H 0.3829 0.2210 -0.1597 0.052 Uiso 1 1 calc R
C28 C 0.3530(2) 0.01233(16) -0.12383(9) 0.0478(4) Uani 1 1 d .
H22 H 0.3871 -0.0563 -0.1645 0.057 Uiso 1 1 calc R

loop_
_atom_site_aniso_label
_atom_site_aniso_U_11
_atom_site_aniso_U_22
_atom_site_aniso_U_33
_atom_site_aniso_U_23
_atom_site_aniso_U_13
_atom_site_aniso_U_12
N1 0.0703(9) 0.0262(6) 0.0590(8) 0.0090(5) -0.0003(7) 0.0028(5)
C1 0.0488(8) 0.0281(6) 0.0456(8) 0.0069(5) 0.0115(6) 0.0030(5)
C2 0.0449(8) 0.0343(7) 0.0425(7) 0.0102(6) 0.0159(6) 0.0060(5)
C3 0.0565(9) 0.0399(8) 0.0502(8) 0.0147(6) 0.0165(7) 0.0091(6)
C4 0.0566(9) 0.0563(10) 0.0515(9) 0.0237(7) 0.0151(8) 0.0146(7)
C5 0.0520(9) 0.0643(10) 0.0442(8) 0.0139(7) 0.0083(7) 0.0084(7)
C6 0.0512(9) 0.0477(8) 0.0422(8) 0.0040(6) 0.0120(7) 0.0036(7)
C7 0.0426(7) 0.0380(7) 0.0396(7) 0.0075(6) 0.0155(6) 0.0048(6)
C8 0.0476(8) 0.0294(6) 0.0437(7) 0.0040(5) 0.0177(6) 0.0025(5)
O1 0.0716(8) 0.0312(5) 0.0518(6) 0.0015(4) 0.0073(5) 0.0015(5)
C9 0.0440(7) 0.0286(6) 0.0436(7) 0.0083(5) 0.0157(6) 0.0047(5)
C10 0.0486(8) 0.0297(7) 0.0460(8) 0.0090(6) 0.0195(7) 0.0053(5)
O2 0.0730(7) 0.0271(5) 0.0554(6) 0.0085(4) 0.0170(5) 0.0067(5)
O3 0.0600(6) 0.0305(5) 0.0515(6) 0.0126(4) 0.0060(5) 0.0059(4)
C11 0.0649(10) 0.0382(8) 0.0578(9) 0.0201(7) 0.0130(8) 0.0121(7)
C12 0.0443(7) 0.0298(6) 0.0441(7) 0.0088(5) 0.0109(6) 0.0027(5)
C13 0.0616(10) 0.0342(7) 0.0522(9) 0.0109(6) -0.0030(8) 0.0006(6)
C14 0.0768(12) 0.0349(8) 0.0604(10) 0.0069(7) -0.0111(9) -0.0032(7)
N2 0.0586(7) 0.0258(5) 0.0482(7) 0.0070(5) 0.0141(6) 0.0055(5)
C15 0.0408(7) 0.0286(6) 0.0415(7) 0.0050(5) 0.0058(6) 0.0032(5)
C16 0.0367(7) 0.0348(7) 0.0410(7) 0.0071(5) 0.0036(6) 0.0016(5)
C17 0.0524(9) 0.0381(7) 0.0498(8) 0.0112(6) 0.0103(7) 0.0021(6)
C18 0.0587(10) 0.0538(9) 0.0533(9) 0.0200(7) 0.0133(8) -0.0004(7)
C19 0.0573(10) 0.0654(10) 0.0437(8) 0.0095(7) 0.0153(7) 0.0012(8)
C20 0.0503(8) 0.0483(8) 0.0447(8) 0.0024(6) 0.0115(7) 0.0034(7)
C21 0.0376(7) 0.0385(7) 0.0398(7) 0.0051(6) 0.0050(6) 0.0026(5)
C22 0.0426(7) 0.0309(6) 0.0441(8) 0.0010(5) 0.0042(6) 0.0045(5)
O4 0.0805(8) 0.0335(5) 0.0554(7) 0.0013(5) 0.0215(6) 0.0116(5)
C23 0.0401(7) 0.0280(6) 0.0407(7) 0.0054(5) 0.0042(6) 0.0030(5)
C24 0.0399(7) 0.0289(6) 0.0455(8) 0.0048(5) 0.0023(6) 0.0015(5)
O5 0.0673(7) 0.0274(5) 0.0578(6) 0.0053(4) 0.0137(5) 0.0052(4)
O6 0.0658(7) 0.0280(5) 0.0510(6) 0.0093(4) 0.0170(5) 0.0028(4)
C25 0.0637(10) 0.0341(7) 0.0614(9) 0.0169(7) 0.0182(8) 0.0036(6)
C26 0.0398(7) 0.0282(6) 0.0403(7) 0.0059(5) 0.0055(6) 0.0028(5)
C27 0.0565(9) 0.0327(7) 0.0452(8) 0.0090(6) 0.0162(7) 0.0059(6)
C28 0.0659(10) 0.0334(7) 0.0469(8) 0.0047(6) 0.0188(7) 0.0091(6)

loop_
_atom_type_symbol
_atom_type_description
_atom_type_scat_dispersion_real
_atom_type_scat_dispersion_imag
_atom_type_scat_source
C C 0.0033 0.0016 'International Tables Vol C Tables 4.2.6.8 and 6.1.1.4'
H H 0.0000 0.0000 'International Tables Vol C Tables 4.2.6.8 and 6.1.1.4'
N N 0.0061 0.0033 'International Tables Vol C Tables 4.2.6.8 and 6.1.1.4'
O O 0.0106 0.0060 'International Tables Vol C Tables 4.2.6.8 and 6.1.1.4'

loop_
_geom_angle_atom_site_label_1
_geom_angle_atom_site_label_2
_geom_angle_atom_site_label_3
_geom_angle
C14 N1 C1 108.47(12)
C14 N1 H1 125.8
C1 N1 H1 125.8
N1 C1 C12 107.89(13)
N1 C1 C2 128.57(13)
C12 C1 C2 123.51(13)
C3 C2 C1 124.17(13)
C3 C2 C7 118.63(14)
C1 C2 C7 117.19(12)
C4 C3 C2 120.64(15)
C4 C3 H2 119.7
C2 C3 H2 119.7
C3 C4 C5 120.64(15)
C3 C4 H3 119.7
C5 C4 H3 119.7
C6 C5 C4 119.96(15)
C6 C5 H4 120.0
C4 C5 H4 120.0
C5 C6 C7 120.91(15)
C5 C6 H5 119.5
C7 C6 H5 119.5
C6 C7 C2 119.20(13)
C6 C7 C8 121.08(13)
C2 C7 C8 119.70(13)
O1 C8 C9 123.30(13)
O1 C8 C7 114.65(13)
C9 C8 C7 122.05(12)
C8 O1 H6 109.5
C8 C9 C12 118.62(12)
C8 C9 C10 118.72(12)
C12 C9 C10 122.66(13)
O2 C10 O3 122.14(13)
O2 C10 C9 124.43(14)
O3 C10 C9 113.43(12)
C10 O3 C11 116.88(12)
O3 C11 H7 109.5
O3 C11 H8 109.5
H7 C11 H8 109.5
O3 C11 H9 109.5
H7 C11 H9 109.5
H8 C11 H9 109.5
C1 C12 C13 106.64(12)
C1 C12 C9 118.92(13)
C13 C12 C9 134.40(13)
C14 C13 C12 106.88(14)
C14 C13 H10 126.6
C12 C13 H10 126.6
C13 C14 N1 110.12(15)
C13 C14 H11 124.9
N1 C14 H11 124.9
C28 N2 C15 108.63(12)
C28 N2 H12 125.7
C15 N2 H12 125.7
N2 C15 C26 108.06(12)
N2 C15 C16 128.38(12)
C26 C15 C16 123.54(12)
C17 C16 C15 123.98(13)
C17 C16 C21 118.89(14)
C15 C16 C21 117.12(12)
C18 C17 C16 120.62(15)
C18 C17 H13 119.7
C16 C17 H13 119.7
C17 C18 C19 120.60(15)
C17 C18 H14 119.7
C19 C18 H14 119.7
C20 C19 C18 120.30(15)
C20 C19 H15 119.9
C18 C19 H15 119.9
C19 C20 C21 120.69(15)
C19 C20 H16 119.7
C21 C20 H16 119.7
C20 C21 C16 118.89(13)
C20 C21 C22 121.25(13)
C16 C21 C22 119.85(13)
O4 C22 C23 122.99(13)
O4 C22 C21 114.95(13)
C23 C22 C21 122.06(12)
C22 O4 H17 109.5
C22 C23 C26 118.50(12)
C22 C23 C24 118.73(12)
C26 C23 C24 122.77(13)
O5 C24 O6 121.77(13)
O5 C24 C23 124.51(14)
O6 C24 C23 113.72(12)
C24 O6 C25 116.56(11)
O6 C25 H18 109.5
O6 C25 H19 109.5
H18 C25 H19 109.5
O6 C25 H20 109.5
H18 C25 H20 109.5
H19 C25 H20 109.5
C15 C26 C27 106.43(11)
C15 C26 C23 118.91(13)
C27 C26 C23 134.66(12)
C28 C27 C26 107.11(13)
C28 C27 H21 126.4
C26 C27 H21 126.4
N2 C28 C27 109.77(13)
N2 C28 H22 125.1
C27 C28 H22 125.1

loop_
_geom_bond_atom_site_label_1
_geom_bond_atom_site_label_2
_geom_bond_distance
N1 C14 1.364(2)
N1 C1 1.3757(19)
N1 H1 0.8600
C1 C12 1.4026(19)
C1 C2 1.416(2)
C2 C3 1.415(2)
C2 C7 1.421(2)
C3 C4 1.370(2)
C3 H2 0.9300
C4 C5 1.403(2)
C4 H3 0.9300
C5 C6 1.372(2)
C5 H4 0.9300
C6 C7 1.407(2)
C6 H5 0.9300
C7 C8 1.4445(19)
C8 O1 1.3533(17)
C8 C9 1.383(2)
O1 H6 0.8200
C9 C12 1.4432(19)
C9 C10 1.4679(18)
C10 O2 1.2282(17)
C10 O3 1.3333(19)
O3 C11 1.4428(17)
C11 H7 0.9600
C11 H8 0.9600
C11 H9 0.9600
C12 C13 1.426(2)
C13 C14 1.361(2)
C13 H10 0.9300
C14 H11 0.9300
N2 C28 1.362(2)
N2 C15 1.3722(18)
N2 H12 0.8600
C15 C26 1.4003(18)
C15 C16 1.418(2)
C16 C17 1.414(2)
C16 C21 1.4197(19)
C17 C18 1.365(2)
C17 H13 0.9300
C18 C19 1.400(2)
C18 H14 0.9300
C19 C20 1.369(2)
C19 H15 0.9300
C20 C21 1.413(2)
C20 H16 0.9300
C21 C22 1.440(2)
C22 O4 1.3557(17)
C22 C23 1.387(2)
O4 H17 0.8200
C23 C26 1.4437(18)
C23 C24 1.4642(19)
C24 O5 1.2309(17)
C24 O6 1.3313(18)
O6 C25 1.4460(17)
C25 H18 0.9600
C25 H19 0.9600
C25 H20 0.9600
C26 C27 1.423(2)
C27 C28 1.363(2)
C27 H21 0.9300
C28 H22 0.9300

loop_
_geom_torsion_atom_site_label_1
_geom_torsion_atom_site_label_2
_geom_torsion_atom_site_label_3
_geom_torsion_atom_site_label_4
_geom_torsion
C14 N1 C1 C12 -0.07(19)
C14 N1 C1 C2 -178.02(16)
N1 C1 C2 C3 -2.5(2)
C12 C1 C2 C3 179.81(14)
N1 C1 C2 C7 176.80(14)
C12 C1 C2 C7 -0.9(2)
C1 C2 C3 C4 177.94(14)
C7 C2 C3 C4 -1.4(2)
C2 C3 C4 C5 -0.1(2)
C3 C4 C5 C6 1.4(2)
C4 C5 C6 C7 -1.2(2)
C5 C6 C7 C2 -0.2(2)
C5 C6 C7 C8 -178.79(14)
C3 C2 C7 C6 1.5(2)
C1 C2 C7 C6 -177.85(13)
C3 C2 C7 C8 -179.90(12)
C1 C2 C7 C8 0.7(2)
C6 C7 C8 O1 -1.3(2)
C2 C7 C8 O1 -179.81(12)
C6 C7 C8 C9 178.54(13)
C2 C7 C8 C9 0.0(2)
O1 C8 C9 C12 179.16(13)
C7 C8 C9 C12 -0.6(2)
O1 C8 C9 C10 -0.5(2)
C7 C8 C9 C10 179.71(12)
C8 C9 C10 O2 1.6(2)
C12 C9 C10 O2 -178.10(13)
C8 C9 C10 O3 -178.19(12)
C12 C9 C10 O3 2.15(19)
O2 C10 O3 C11 -0.2(2)
C9 C10 O3 C11 179.60(12)
N1 C1 C12 C13 0.26(18)
C2 C1 C12 C13 178.34(14)
N1 C1 C12 C9 -177.83(13)
C2 C1 C12 C9 0.2(2)
C8 C9 C12 C1 0.5(2)
C10 C9 C12 C1 -179.83(12)
C8 C9 C12 C13 -176.94(16)
C10 C9 C12 C13 2.7(3)
C1 C12 C13 C14 -0.36(19)
C9 C12 C13 C14 177.31(17)
C12 C13 C14 N1 0.3(2)
C1 N1 C14 C13 -0.2(2)
C28 N2 C15 C26 0.22(16)
C28 N2 C15 C16 -178.30(14)
N2 C15 C16 C17 -0.7(2)
C26 C15 C16 C17 -179.01(13)
N2 C15 C16 C21 178.46(13)
C26 C15 C16 C21 0.2(2)
C15 C16 C17 C18 178.43(14)
C21 C16 C17 C18 -0.7(2)
C16 C17 C18 C19 -0.3(2)
C17 C18 C19 C20 0.6(3)
C18 C19 C20 C21 0.0(2)
C19 C20 C21 C16 -1.0(2)
C19 C20 C21 C22 -179.98(14)
C17 C16 C21 C20 1.3(2)
C15 C16 C21 C20 -177.88(12)
C17 C16 C21 C22 -179.68(13)
C15 C16 C21 C22 1.12(19)
C20 C21 C22 O4 -1.6(2)
C16 C21 C22 O4 179.45(12)
C20 C21 C22 C23 178.02(13)
C16 C21 C22 C23 -1.0(2)
O4 C22 C23 C26 179.06(13)
C21 C22 C23 C26 -0.5(2)
O4 C22 C23 C24 -1.8(2)
C21 C22 C23 C24 178.61(12)
C22 C23 C24 O5 2.0(2)
C26 C23 C24 O5 -178.92(13)
C22 C23 C24 O6 -178.08(12)
C26 C23 C24 O6 1.00(19)
O5 C24 O6 C25 0.6(2)
C23 C24 O6 C25 -179.29(12)
N2 C15 C26 C27 -0.32(16)
C16 C15 C26 C27 178.28(13)
N2 C15 C26 C23 179.81(11)
C16 C15 C26 C23 -1.6(2)
C22 C23 C26 C15 1.73(19)
C24 C23 C26 C15 -177.35(12)
C22 C23 C26 C27 -178.10(15)
C24 C23 C26 C27 2.8(2)
C15 C26 C27 C28 0.31(16)
C23 C26 C27 C28 -179.85(15)
C15 N2 C28 C27 -0.02(18)
C26 C27 C28 N2 -0.18(18)
